data_2104103
loop_
_publ_author_name
'Trzop, El\.zbieta'
'Turowska-Tyrk, Ilona'

_publ_section_title
;
 Monitoring structural transformations in crystals. 12. Course of an
 intramolecular [4+4] photocycloaddition in a crystal
;
_journal_issue 3
_journal_name_full 'Acta Crystallographica Section B'
_journal_page_first 375
_journal_page_last 382
_journal_paper_doi 10.1107/S0108768108009853
_journal_volume 64
_journal_year 2008
_chemical_formula_sum 'C32 H24'
_chemical_formula_weight 408.51
_chemical_name_systematic
;
 ?
;
_space_group_IT_number 14
_symmetry_cell_setting monoclinic
_symmetry_space_group_name_Hall '-P 2ybc'
_symmetry_space_group_name_H-M 'P 1 21/c 1'
_atom_sites_solution_hydrogens geom
_atom_sites_solution_primary direct
_atom_sites_solution_secondary geom
_audit_creation_method SHELXL-97
_cell_angle_alpha 90.00
_cell_angle_beta 112.99(3)
_cell_angle_gamma 90.00
_cell_formula_units_Z 2
_cell_length_a 10.274(2)
_cell_length_b 12.774(2)
_cell_length_c 8.446(2)
_cell_measurement_reflns_used 1000
_cell_measurement_temperature 299(2)
_cell_measurement_theta_max 27
_cell_measurement_theta_min 3
_cell_volume 1020.4(4)
_computing_cell_refinement 'CRYSALIS (Oxford Diffraction, 2003)'
_computing_data_collection 'CRYSALIS (Oxford Diffraction, 2003)'
_computing_data_reduction 'CRYSALIS (Oxford Diffraction, 2003)'
_computing_molecular_graphics 'ORTEP-3 for Windows (Farrugia, 1997)'
_computing_publication_material 'SHELXL-97 (Sheldrick, 1997)'
_computing_structure_refinement 'SHELXL-97 (Sheldrick, 1997)'
_computing_structure_solution 'SHELXL-97 (Sheldrick, 1997)'
_diffrn_ambient_temperature 299(2)
_diffrn_measured_fraction_theta_full 0.994
_diffrn_measured_fraction_theta_max 0.994
_diffrn_measurement_device_type 'Kuma KM4CCD diffractometer'
_diffrn_measurement_method '\w scans'
_diffrn_radiation_monochromator graphite
_diffrn_radiation_source 'fine-focus sealed tube'
_diffrn_radiation_type MoK\a
_diffrn_radiation_wavelength 0.71073
_diffrn_reflns_av_R_equivalents 0.0147
_diffrn_reflns_av_sigmaI/netI 0.0180
_diffrn_reflns_limit_h_max 12
_diffrn_reflns_limit_h_min -12
_diffrn_reflns_limit_k_max 11
_diffrn_reflns_limit_k_min -15
_diffrn_reflns_limit_l_max 9
_diffrn_reflns_limit_l_min -10
_diffrn_reflns_number 5357
_diffrn_reflns_theta_full 25.00
_diffrn_reflns_theta_max 25.00
_diffrn_reflns_theta_min 3.07
_exptl_absorpt_coefficient_mu 0.075
_exptl_absorpt_correction_type none
_exptl_crystal_colour orange
_exptl_crystal_density_diffrn 1.330
_exptl_crystal_density_method 'not measured'
_exptl_crystal_description plate
_exptl_crystal_F_000 432
_exptl_crystal_size_max 0.55
_exptl_crystal_size_mid 0.325
_exptl_crystal_size_min 0.15
_refine_diff_density_max 0.196
_refine_diff_density_min -0.157
_refine_ls_extinction_coef 0.033(7)
_refine_ls_extinction_expression Fc^*^=kFc[1+0.001xFc^2^\l^3^/sin(2\q)]^-1/4^
_refine_ls_extinction_method SHELXL
_refine_ls_goodness_of_fit_ref 1.037
_refine_ls_hydrogen_treatment constr
_refine_ls_matrix_type fullcycle
_refine_ls_number_parameters 211
_refine_ls_number_reflns 1784
_refine_ls_number_restraints 206
_refine_ls_restrained_S_all 1.266
_refine_ls_R_factor_all 0.0589
_refine_ls_R_factor_gt 0.0420
_refine_ls_shift/su_max 0.000
_refine_ls_shift/su_mean 0.000
_refine_ls_structure_factor_coef Fsqd
_refine_ls_weighting_details 'calc w=1/[\s^2^(Fo^2^)+(0.0697P)^2^+0.1646P] where P=(Fo^2^+2Fc^2^)/3'
_refine_ls_weighting_scheme calc
_refine_ls_wR_factor_gt 0.1105
_refine_ls_wR_factor_ref 0.1239
_reflns_number_gt 1310
_reflns_number_total 1784
_reflns_threshold_expression >2sigma(I)
_cod_data_source_file bk5072.cif
_cod_data_source_block 4.3P
_cod_depositor_comments
;
The following automatic conversions were performed:
'_symmetry_cell_setting' value 'Monoclinic' changed to 'monoclinic'
according to '/home/saulius/struct/CIF-dictionaries/cif_core.dic'
dictionary named 'cif_core.dic' version 2.4.1 from 2010-06-29.

Automatic conversion script
Id: cif_fix_enum 1527 2010-12-29 10:47:43Z saulius 

The following automatic conversions were performed:

'_symmetry_cell_setting' value 'Monoclinic' changed to 'monoclinic'
according to /home/saulius/struct/CIF-dictionaries/cif_core.dic
dictionary named 'cif_core.dic' version 2.4.1 from 2010-06-29.

Automatic conversion script
Id: cif_fix_values 1715 2011-07-08 13:25:40Z adriana 
;
_cod_original_sg_symbol_H-M 'P 21/c'
_cod_database_code 2104103
_cod_database_fobs_code 2104103

loop_
_symmetry_equiv_pos_as_xyz
'x, y, z'
'-x, y+1/2, -z+1/2'
'-x, -y, -z'
'x, -y-1/2, z-1/2'

loop_
_atom_site_type_symbol
_atom_site_label
_atom_site_fract_x
_atom_site_fract_y
_atom_site_fract_z
_atom_site_U_iso_or_equiv
_atom_site_adp_type
_atom_site_calc_flag
_atom_site_refinement_flags
_atom_site_occupancy
_atom_site_disorder_assembly
_atom_site_disorder_group
C C1P 0.286(3) 0.542(4) 0.847(5) 0.059(12) Uiso d PDU 0.043(4) A 1
H H1P 0.3064 0.4921 0.9338 0.071 Uiso calc PR 0.043(4) A 1
C C2P 0.392(3) 0.607(4) 0.842(6) 0.059(12) Uiso d PDU 0.043(4) A 1
H H2P 0.4830 0.6006 0.9246 0.071 Uiso calc PR 0.043(4) A 1
C C3P 0.362(4) 0.680(4) 0.715(7) 0.056(12) Uiso d PDU 0.043(4) A 1
H H3P 0.4342 0.7235 0.7119 0.067 Uiso calc PR 0.043(4) A 1
C C4P 0.228(4) 0.691(5) 0.592(7) 0.054(7) Uiso d PDU 0.043(4) A 1
H H4P 0.2099 0.7418 0.5069 0.064 Uiso calc PR 0.043(4) A 1
C C5P -0.266(4) 0.652(5) 0.468(7) 0.052(7) Uiso d PDU 0.043(4) A 1
H H5P -0.2887 0.7017 0.3815 0.062 Uiso calc PR 0.043(4) A 1
C C6P -0.367(4) 0.623(5) 0.532(7) 0.066(7) Uiso d PDU 0.043(4) A 1
H H6P -0.4557 0.6543 0.4891 0.080 Uiso calc PR 0.043(4) A 1
C C7P -0.334(4) 0.550(5) 0.660(8) 0.073(7) Uiso d PDU 0.043(4) A 1
H H7P -0.4016 0.5296 0.7008 0.088 Uiso calc PR 0.043(4) A 1
C C8P -0.200(5) 0.505(5) 0.728(8) 0.058(7) Uiso d PDU 0.043(4) A 1
H H8P -0.1772 0.4594 0.8198 0.070 Uiso calc PR 0.043(4) A 1
C C9P 0.036(3) 0.4695(16) 0.696(3) 0.049(7) Uiso d PDU 0.043(4) . 1
C C10P -0.026(3) 0.6203(19) 0.451(3) 0.053(12) Uiso d PDU 0.043(4) . 1
C C11P -0.133(4) 0.606(3) 0.532(5) 0.039(7) Uiso d PDU 0.043(4) A 1
C C12P -0.100(4) 0.529(3) 0.660(5) 0.043(7) Uiso d PDU 0.043(4) A 1
C C13P 0.151(3) 0.549(2) 0.724(4) 0.038(7) Uiso d PDU 0.043(4) A 1
C C14P 0.119(4) 0.628(3) 0.595(4) 0.050(13) Uiso d PDU 0.043(4) A 1
C C15P -0.062(6) 0.7011(18) 0.306(4) 0.047(7) Uiso d PDU 0.043(4) . 1
H H15A -0.1523 0.7349 0.2795 0.056 Uiso calc PR 0.043(4) A 1
H H15B 0.0120 0.7531 0.3263 0.056 Uiso calc PR 0.043(4) A 1
C C16P 0.065(5) 0.378(3) 0.824(3) 0.044(7) Uiso d PDU 0.043(4) . 1
H H16A 0.1565 0.3832 0.9190 0.053 Uiso calc PR 0.043(4) A 1
H H16B -0.0092 0.3686 0.8666 0.053 Uiso calc PR 0.043(4) A 1
C C1R 0.3310(3) 0.5680(2) 0.8258(3) 0.0584(7) Uani d PDU 0.957(4) A 2
H H1R 0.3680 0.5168 0.9099 0.070 Uiso calc PR 0.957(4) A 2
C C2R 0.4202(3) 0.6370(2) 0.7996(4) 0.0689(8) Uani d PDU 0.957(4) A 2
H H2R 0.5161 0.6351 0.8691 0.083 Uiso calc PR 0.957(4) A 2
C C3R 0.3690(3) 0.7106(3) 0.6695(4) 0.0685(8) Uani d PDU 0.957(4) A 2
H H3R 0.4310 0.7578 0.6519 0.082 Uiso calc PR 0.957(4) A 2
C C4R 0.2295(3) 0.7146(2) 0.5677(4) 0.0580(7) Uani d PDU 0.957(4) A 2
H H4R 0.1983 0.7625 0.4777 0.070 Uiso calc PR 0.957(4) A 2
C C5R -0.2554(3) 0.6256(2) 0.4929(4) 0.0622(7) Uani d PDU 0.957(4) A 2
H H5R -0.2930 0.6719 0.4013 0.075 Uiso calc PR 0.957(4) A 2
C C6R -0.3418(3) 0.5810(3) 0.5597(5) 0.0785(9) Uani d PDU 0.957(4) A 2
H H6R -0.4368 0.5997 0.5178 0.094 Uiso calc PR 0.957(4) A 2
C C7R -0.2896(4) 0.5066(3) 0.6915(4) 0.0807(10) Uani d PDU 0.957(4) A 2
H H7R -0.3505 0.4759 0.7356 0.097 Uiso calc PR 0.957(4) A 2
C C8R -0.1513(3) 0.4791(2) 0.7553(4) 0.0655(8) Uani d PDU 0.957(4) A 2
H H8R -0.1191 0.4277 0.8397 0.079 Uiso calc PR 0.957(4) A 2
C C9R 0.0879(2) 0.50083(15) 0.7588(2) 0.0451(6) Uani d PDU 0.957(4) A 2
C C10R -0.0168(2) 0.65111(15) 0.4944(3) 0.0433(6) Uani d PDU 0.957(4) A 2
C C11R -0.1089(3) 0.60348(19) 0.5592(3) 0.0464(6) Uani d PDU 0.957(4) A 2
C C12R -0.0547(3) 0.52762(17) 0.6952(3) 0.0460(6) Uani d PDU 0.957(4) A 2
C C13R 0.1825(3) 0.57080(18) 0.7292(3) 0.0436(6) Uani d PDU 0.957(4) A 2
C C14R 0.1285(3) 0.64717(19) 0.5945(3) 0.0430(6) Uani d PDU 0.957(4) A 2
C C15R -0.0736(4) 0.69380(18) 0.3133(3) 0.0578(8) Uani d PDU 0.957(4) . 2
H H15C 0.0017 0.7309 0.2949 0.069 Uiso calc PR 0.957(4) A 2
H H15D -0.1478 0.7439 0.3012 0.069 Uiso calc PR 0.957(4) A 2
C C16R 0.1337(3) 0.39168(17) 0.8281(3) 0.0574(7) Uani d PDU 0.957(4) . 2
H H16C 0.1018 0.3777 0.9200 0.069 Uiso calc PR 0.957(4) A 2
H H16D 0.2361 0.3881 0.8762 0.069 Uiso calc PR 0.957(4) A 2

loop_
_atom_site_aniso_label
_atom_site_aniso_U_11
_atom_site_aniso_U_22
_atom_site_aniso_U_33
_atom_site_aniso_U_12
_atom_site_aniso_U_13
_atom_site_aniso_U_23
C1R 0.0598(16) 0.0530(14) 0.0529(14) 0.0044(13) 0.0116(12) -0.0033(11)
C2R 0.0548(16) 0.0713(17) 0.0734(18) -0.0042(14) 0.0172(14) -0.0093(15)
C3R 0.0651(18) 0.0680(19) 0.076(2) -0.0144(13) 0.0318(15) -0.0086(15)
C4R 0.0826(19) 0.0428(15) 0.0555(15) -0.0031(12) 0.0346(13) 0.0011(10)
C5R 0.0593(16) 0.0562(18) 0.0631(17) 0.0004(12) 0.0152(13) -0.0182(13)
C6R 0.0548(16) 0.085(2) 0.090(2) -0.0112(15) 0.0224(16) -0.035(2)
C7R 0.077(2) 0.095(2) 0.082(2) -0.0327(19) 0.0452(18) -0.0293(18)
C8R 0.081(2) 0.0658(18) 0.0567(16) -0.0211(15) 0.0344(16) -0.0125(12)
C9R 0.0625(14) 0.0397(11) 0.0274(11) -0.0032(10) 0.0112(10) -0.0020(8)
C10R 0.0631(15) 0.0269(10) 0.0389(11) 0.0045(9) 0.0187(10) -0.0015(9)
C11R 0.0537(14) 0.0392(11) 0.0407(12) 0.0026(10) 0.0123(11) -0.0130(9)
C12R 0.0625(16) 0.0421(11) 0.0347(11) -0.0101(11) 0.0204(11) -0.0104(9)
C13R 0.0564(14) 0.0362(11) 0.0360(11) 0.0002(10) 0.0155(10) -0.0053(8)
C14R 0.0593(15) 0.0316(11) 0.0401(11) 0.0016(9) 0.0217(10) -0.0043(8)
C15R 0.0769(18) 0.0399(11) 0.0498(13) 0.0077(11) 0.0175(12) 0.0101(10)
C16R 0.0758(18) 0.0459(12) 0.0384(11) -0.0035(12) 0.0092(11) 0.0089(9)

loop_
_atom_type_symbol
_atom_type_description
_atom_type_scat_dispersion_real
_atom_type_scat_dispersion_imag
_atom_type_scat_source
C C 0.0033 0.0016 'International Tables Vol C Tables 4.2.6.8 and 6.1.1.4'
H H 0.0000 0.0000 'International Tables Vol C Tables 4.2.6.8 and 6.1.1.4'

loop_
_geom_angle_atom_site_label_1
_geom_angle_atom_site_label_2
_geom_angle_atom_site_label_3
_geom_angle_site_symmetry_1
_geom_angle_site_symmetry_3
_geom_angle
C13P C1P C2P . . 120.4(17)
C3P C2P C1P . . 120.2(17)
C2P C3P C4P . . 120.8(17)
C3P C4P C14P . . 120.3(17)
C6P C5P C11P . . 120.7(17)
C7P C6P C5P . . 119.6(17)
C6P C7P C8P . . 120.6(18)
C7P C8P C12P . . 120.9(17)
C13P C9P C12P . . 107.4(13)
C13P C9P C16P . . 118.4(16)
C12P C9P C16P . . 115.7(16)
C13P C9P C10P . 3_566 113.6(16)
C12P C9P C10P . 3_566 114.3(16)
C16P C9P C10P . 3_566 86.6(7)
C11P C10P C14P . . 107.9(14)
C11P C10P C15P . . 116.9(18)
C14P C10P C15P . . 117.0(18)
C11P C10P C9P . 3_566 114.1(16)
C14P C10P C9P . 3_566 113.3(16)
C15P C10P C9P . 3_566 86.6(7)
C5P C11P C12P . . 119.7(15)
C5P C11P C10P . . 123.7(17)
C12P C11P C10P . . 115.7(14)
C8P C12P C11P . . 118.3(15)
C8P C12P C9P . . 125.6(16)
C11P C12P C9P . . 115.6(14)
C1P C13P C14P . . 119.5(15)
C1P C13P C9P . . 124.6(16)
C14P C13P C9P . . 115.1(14)
C4P C14P C13P . . 118.7(15)
C4P C14P C10P . . 124.7(17)
C13P C14P C10P . . 115.6(14)
C16P C15P C10P 3_566 . 93.5(9)
C15P C16P C9P 3_566 . 93.2(9)
C2R C1R C13R . . 122.3(2)
C1R C2R C3R . . 120.1(3)
C4R C3R C2R . . 120.6(3)
C3R C4R C14R . . 121.9(2)
C6R C5R C11R . . 121.5(3)
C5R C6R C7R . . 120.6(3)
C8R C7R C6R . . 120.5(3)
C7R C8R C12R . . 121.0(3)
C12R C9R C13R . . 118.00(18)
C12R C9R C16R . . 119.8(2)
C13R C9R C16R . . 121.3(2)
C14R C10R C11R . . 118.08(19)
C14R C10R C15R . . 121.6(2)
C11R C10R C15R . . 120.0(2)
C10R C11R C5R . . 122.3(2)
C10R C11R C12R . . 119.6(2)
C5R C11R C12R . . 118.1(2)
C9R C12R C8R . . 122.1(2)
C9R C12R C11R . . 119.62(19)
C8R C12R C11R . . 118.2(2)
C9R C13R C1R . . 122.71(19)
C9R C13R C14R . . 119.4(2)
C1R C13R C14R . . 117.9(2)
C10R C14R C4R . . 123.4(2)
C10R C14R C13R . . 119.6(2)
C4R C14R C13R . . 117.0(2)
C10R C15R C16R . 3_566 113.85(18)
C9R C16R C15R . 3_566 112.25(17)

loop_
_geom_bond_atom_site_label_1
_geom_bond_atom_site_label_2
_geom_bond_site_symmetry_2
_geom_bond_distance
C1P C13P . 1.371(19)
C1P C2P . 1.38(2)
C2P C3P . 1.366(12)
C3P C4P . 1.368(12)
C4P C14P . 1.392(19)
C5P C6P . 1.39(2)
C5P C11P . 1.392(19)
C6P C7P . 1.366(12)
C7P C8P . 1.39(2)
C8P C12P . 1.392(19)
C9P C13P . 1.510(16)
C9P C12P . 1.511(16)
C9P C16P . 1.539(12)
C9P C10P 3_566 1.665(9)
C10P C11P . 1.513(17)
C10P C14P . 1.515(17)
C10P C15P . 1.535(18)
C10P C9P 3_566 1.665(9)
C11P C12P . 1.403(18)
C13P C14P . 1.418(18)
C15P C16P 3_566 1.484(9)
C16P C15P 3_566 1.484(9)
C1R C2R . 1.350(3)
C1R C13R . 1.423(3)
C2R C3R . 1.385(4)
C3R C4R . 1.354(4)
C4R C14R . 1.433(3)
C5R C6R . 1.350(4)
C5R C11R . 1.414(3)
C6R C7R . 1.401(4)
C7R C8R . 1.355(4)
C8R C12R . 1.421(3)
C9R C12R . 1.392(3)
C9R C13R . 1.413(3)
C9R C16R . 1.514(3)
C10R C14R . 1.401(3)
C10R C11R . 1.403(3)
C10R C15R . 1.510(3)
C11R C12R . 1.438(3)
C13R C14R . 1.435(3)
C15R C16R 3_566 1.557(3)
C16R C15R 3_566 1.557(3)
